data_4119109
loop_
_publ_author_name
'Lee, Han'
'Jordan, Richard F.'

_publ_section_title
;
 Unusual Reactivity of Tris(pyrazolyl)borate Zirconium Benzyl Complexes
;
_journal_issue 26
_journal_name_full 'Journal of the American Chemical Society'
_journal_page_first 9384
_journal_page_last 9385
_journal_paper_doi 10.1021/ja0527673
_journal_volume 127
_journal_year 2005
_chemical_formula_sum 'C32.5 H44 B Cl2 N6 Zr'
_chemical_formula_weight 691.67
_chemical_name_systematic
; 
 ? 
;
_space_group_IT_number 15
_symmetry_space_group_name_Hall '-C 2yc'
_symmetry_space_group_name_H-M 'C 1 2/c 1'
_atom_sites_solution_hydrogens geom
_atom_sites_solution_primary direct
_atom_sites_solution_secondary difmap
_audit_creation_method SHELXL-97
_cell_angle_alpha 90.00
_cell_angle_beta 92.33(3)
_cell_angle_gamma 90.00
_cell_formula_units_Z 8
_cell_length_a 20.044(4)
_cell_length_b 16.076(3)
_cell_length_c 20.135(4)
_cell_measurement_temperature 100(2)
_cell_volume 6483(2)
_computing_structure_refinement 'SHELXL-97 (Sheldrick, 1997)'
_computing_structure_solution 'SHELXS-97 (Sheldrick, 1990)'
_diffrn_ambient_temperature 100(2)
_diffrn_measured_fraction_theta_full 0.977
_diffrn_measured_fraction_theta_max 0.977
_diffrn_radiation_monochromator graphite
_diffrn_radiation_source 'fine-focus sealed tube'
_diffrn_radiation_type MoK\a
_diffrn_radiation_wavelength 0.71073
_diffrn_reflns_av_R_equivalents 0.0471
_diffrn_reflns_av_sigmaI/netI 0.0623
_diffrn_reflns_limit_h_max 25
_diffrn_reflns_limit_h_min -25
_diffrn_reflns_limit_k_max 21
_diffrn_reflns_limit_k_min -21
_diffrn_reflns_limit_l_max 26
_diffrn_reflns_limit_l_min -26
_diffrn_reflns_number 38093
_diffrn_reflns_theta_full 28.33
_diffrn_reflns_theta_max 28.33
_diffrn_reflns_theta_min 1.62
_exptl_absorpt_coefficient_mu 0.537
_exptl_absorpt_correction_T_max 0.96
_exptl_absorpt_correction_T_min 0.82
_exptl_absorpt_correction_type multi-scan
_exptl_absorpt_process_details
;
SADABS, SHELXTL (version 5.1) program library 
(G. Sheldrick, Bruker Analytical X-ray Systems, Madison, WI)
;
_exptl_crystal_density_diffrn 1.417
_exptl_crystal_density_method 'not measured'
_exptl_crystal_F_000 2880
_exptl_crystal_size_max 0.10
_exptl_crystal_size_mid 0.10
_exptl_crystal_size_min 0.08
_refine_diff_density_max 1.124
_refine_diff_density_min -1.124
_refine_diff_density_rms 0.076
_refine_ls_extinction_method none
_refine_ls_goodness_of_fit_ref 0.962
_refine_ls_hydrogen_treatment mixed
_refine_ls_matrix_type full
_refine_ls_number_parameters 408
_refine_ls_number_reflns 7909
_refine_ls_number_restraints 0
_refine_ls_restrained_S_all 0.962
_refine_ls_R_factor_all 0.0560
_refine_ls_R_factor_gt 0.0382
_refine_ls_shift/su_max 0.003
_refine_ls_shift/su_mean 0.000
_refine_ls_structure_factor_coef Fsqd
_refine_ls_weighting_details 'calc w=1/[\s^2^(Fo^2^)+(0.0320P)^2^+0.0000P] where P=(Fo^2^+2Fc^2^)/3'
_refine_ls_weighting_scheme calc
_refine_ls_wR_factor_gt 0.0766
_refine_ls_wR_factor_ref 0.0810
_reflns_number_gt 6138
_reflns_number_total 7909
_reflns_threshold_expression >2sigma(I)
_cod_data_source_file ja0527673sup4.cif
_cod_data_source_block hlee16s
_cod_original_sg_symbol_H-M C2/c
_cod_original_formula_sum 'C32.50 H44 B Cl2 N6 Zr'
_cod_database_code 4119109

loop_
_symmetry_equiv_pos_as_xyz
'x, y, z'
'-x, y, -z+1/2'
'x+1/2, y+1/2, z'
'-x+1/2, y+1/2, -z+1/2'
'-x, -y, -z'
'x, -y, z-1/2'
'-x+1/2, -y+1/2, -z'
'x+1/2, -y+1/2, z-1/2'

loop_
_atom_site_label
_atom_site_type_symbol
_atom_site_fract_x
_atom_site_fract_y
_atom_site_fract_z
_atom_site_U_iso_or_equiv
_atom_site_adp_type
_atom_site_occupancy
_atom_site_symmetry_multiplicity
_atom_site_calc_flag
_atom_site_refinement_flags
B1 B 0.34469(13) 1.03154(17) 0.06855(13) 0.0168(5) Uani 1 1 d .
C1 C 0.26605(11) 1.00009(14) 0.23397(11) 0.0156(5) Uani 1 1 d .
C2 C 0.26201(11) 1.08861(14) 0.23189(10) 0.0151(5) Uani 1 1 d .
C3 C 0.19350(11) 1.11070(15) 0.23260(11) 0.0170(5) Uani 1 1 d .
C4 C 0.15600(11) 1.03619(15) 0.23565(11) 0.0167(5) Uani 1 1 d .
C5 C 0.20060(11) 0.96816(14) 0.23850(11) 0.0166(5) Uani 1 1 d .
C6 C 0.32907(11) 0.94880(14) 0.24097(11) 0.0186(5) Uani 1 1 d .
H6A H 0.3349 0.9289 0.2868 0.028 Uiso 1 1 calc R
H6B H 0.3675 0.9831 0.2299 0.028 Uiso 1 1 calc R
H6C H 0.3257 0.9011 0.2107 0.028 Uiso 1 1 calc R
C7 C 0.32062(11) 1.14725(14) 0.23592(11) 0.0190(5) Uani 1 1 d .
H7A H 0.3074 1.2011 0.2167 0.029 Uiso 1 1 calc R
H7B H 0.3573 1.1239 0.2112 0.029 Uiso 1 1 calc R
H7C H 0.3353 1.1549 0.2825 0.029 Uiso 1 1 calc R
C8 C 0.16427(12) 1.19584(14) 0.23823(12) 0.0223(5) Uani 1 1 d .
H8A H 0.1310 1.2047 0.2019 0.033 Uiso 1 1 calc R
H8B H 0.1998 1.2375 0.2355 0.033 Uiso 1 1 calc R
H8C H 0.1429 1.2012 0.2809 0.033 Uiso 1 1 calc R
C9 C 0.08145(11) 1.03182(16) 0.24113(12) 0.0243(5) Uani 1 1 d .
H9A H 0.0656 0.9764 0.2277 0.037 Uiso 1 1 calc R
H9B H 0.0602 1.0739 0.2121 0.037 Uiso 1 1 calc R
H9C H 0.0700 1.0423 0.2872 0.037 Uiso 1 1 calc R
C10 C 0.18167(12) 0.87981(15) 0.25056(12) 0.0226(5) Uani 1 1 d .
H10A H 0.1733 0.8721 0.2978 0.034 Uiso 1 1 calc R
H10B H 0.2181 0.8431 0.2379 0.034 Uiso 1 1 calc R
H10C H 0.1412 0.8662 0.2239 0.034 Uiso 1 1 calc R
C11 C 0.27142(12) 1.23584(14) 0.08432(11) 0.0174(5) Uani 1 1 d .
C12 C 0.33296(12) 1.26313(15) 0.06230(11) 0.0208(5) Uani 1 1 d .
H12 H 0.3455 1.3190 0.0538 0.025 Uiso 1 1 calc R
C13 C 0.37178(12) 1.19349(15) 0.05538(11) 0.0193(5) Uani 1 1 d .
C14 C 0.21374(12) 1.29090(14) 0.09724(12) 0.0223(5) Uani 1 1 d .
H14A H 0.1726 1.2580 0.0958 0.033 Uiso 1 1 calc R
H14B H 0.2105 1.3345 0.0632 0.033 Uiso 1 1 calc R
H14C H 0.2202 1.3165 0.1412 0.033 Uiso 1 1 calc R
C15 C 0.44021(12) 1.18852(16) 0.02813(13) 0.0284(6) Uani 1 1 d .
H15A H 0.4720 1.1690 0.0630 0.043 Uiso 1 1 calc R
H15B H 0.4537 1.2437 0.0130 0.043 Uiso 1 1 calc R
H15C H 0.4396 1.1496 -0.0094 0.043 Uiso 1 1 calc R
C16 C 0.20764(12) 0.99261(14) -0.04812(11) 0.0180(5) Uani 1 1 d .
C17 C 0.25685(12) 0.97395(14) -0.09269(11) 0.0212(5) Uani 1 1 d .
H17 H 0.2502 0.9591 -0.1381 0.025 Uiso 1 1 calc R
C18 C 0.31710(12) 0.98134(14) -0.05763(11) 0.0194(5) Uani 1 1 d .
C19 C 0.13371(12) 0.99241(15) -0.06088(12) 0.0246(6) Uani 1 1 d .
H19A H 0.1122 1.0208 -0.0244 0.037 Uiso 1 1 calc R
H19B H 0.1177 0.9349 -0.0639 0.037 Uiso 1 1 calc R
H19C H 0.1227 1.0214 -0.1027 0.037 Uiso 1 1 calc R
C20 C 0.38620(12) 0.96996(16) -0.08190(12) 0.0278(6) Uani 1 1 d .
H20A H 0.4101 1.0231 -0.0794 0.042 Uiso 1 1 calc R
H20B H 0.3836 0.9505 -0.1281 0.042 Uiso 1 1 calc R
H20C H 0.4101 0.9288 -0.0541 0.042 Uiso 1 1 calc R
C21 C 0.19337(12) 0.81266(15) 0.09532(12) 0.0219(5) Uani 1 1 d .
C22 C 0.12573(13) 0.79829(16) 0.08121(12) 0.0275(6) Uani 1 1 d .
H22 H 0.1052 0.7463 0.0710 0.033 Uiso 1 1 calc R
C23 C 0.09438(12) 0.87497(16) 0.08508(12) 0.0247(6) Uani 1 1 d .
C24 C 0.24955(13) 0.75204(15) 0.09902(13) 0.0296(6) Uani 1 1 d .
H24A H 0.2888 0.7783 0.1207 0.044 Uiso 1 1 calc R
H24B H 0.2602 0.7346 0.0540 0.044 Uiso 1 1 calc R
H24C H 0.2366 0.7033 0.1248 0.044 Uiso 1 1 calc R
C25 C 0.02301(12) 0.90103(18) 0.07346(14) 0.0358(7) Uani 1 1 d .
H25A H 0.0186 0.9603 0.0836 0.054 Uiso 1 1 calc R
H25B H -0.0054 0.8687 0.1023 0.054 Uiso 1 1 calc R
H25C H 0.0093 0.8911 0.0269 0.054 Uiso 1 1 calc R
C26 C 0.42113(11) 1.00233(15) 0.07971(12) 0.0206(5) Uani 1 1 d .
H26A H 0.4440 1.0138 0.0380 0.025 Uiso 1 1 calc R
H26B H 0.4420 1.0386 0.1144 0.025 Uiso 1 1 calc R
C27 C 0.43660(12) 0.91341(16) 0.09911(12) 0.0234(6) Uani 1 1 d .
C28 C 0.48626(12) 0.89691(18) 0.14788(13) 0.0304(6) Uani 1 1 d .
H28 H 0.5076 0.9420 0.1706 0.037 Uiso 1 1 calc R
C29 C 0.50513(14) 0.8166(2) 0.16395(14) 0.0403(8) Uani 1 1 d .
H29 H 0.5393 0.8070 0.1972 0.048 Uiso 1 1 calc R
C30 C 0.47450(14) 0.75003(19) 0.13180(14) 0.0404(8) Uani 1 1 d .
H30 H 0.4879 0.6947 0.1422 0.049 Uiso 1 1 calc R
C31 C 0.42442(14) 0.76470(17) 0.08457(14) 0.0353(7) Uani 1 1 d .
H31 H 0.4027 0.7192 0.0628 0.042 Uiso 1 1 calc R
C32 C 0.40533(13) 0.84575(16) 0.06840(13) 0.0273(6) Uani 1 1 d .
H32 H 0.3704 0.8549 0.0359 0.033 Uiso 1 1 calc R
C33 C 0.9982(3) 0.7159(4) 0.2909(3) 0.0429(16) Uani 0.50 1 d P
Cl1 Cl 0.11261(3) 1.11845(4) 0.08517(3) 0.01939(13) Uani 1 1 d .
Cl2 Cl 1.0000 0.61101(8) 0.2500 0.0952(6) Uani 1 2 d S
Cl3 Cl 0.99801(11) 0.78243(12) 0.22108(9) 0.0679(6) Uani 0.50 1 d P
H34 H 0.3149(11) 1.0043(13) 0.1130(11) 0.017(6) Uiso 1 1 d .
N1 N 0.27277(9) 1.15259(11) 0.09157(9) 0.0155(4) Uani 1 1 d .
N2 N 0.33580(9) 1.12696(11) 0.07413(9) 0.0155(4) Uani 1 1 d .
N3 N 0.23626(9) 1.01126(11) 0.01117(9) 0.0154(4) Uani 1 1 d .
N4 N 0.30409(9) 1.00309(11) 0.00524(9) 0.0155(4) Uani 1 1 d .
N5 N 0.20198(9) 0.89379(12) 0.10720(9) 0.0178(4) Uani 1 1 d .
N6 N 0.14115(9) 0.93206(12) 0.10138(9) 0.0189(4) Uani 1 1 d .
Zr1 Zr 0.210430(10) 1.032894(13) 0.122746(11) 0.01287(6) Uani 1 1 d .

loop_
_atom_site_aniso_label
_atom_site_aniso_U_11
_atom_site_aniso_U_22
_atom_site_aniso_U_33
_atom_site_aniso_U_23
_atom_site_aniso_U_13
_atom_site_aniso_U_12
B1 0.0146(13) 0.0204(14) 0.0154(13) 0.0024(12) 0.0009(10) 0.0007(11)
C1 0.0141(12) 0.0193(12) 0.0133(11) 0.0013(9) -0.0001(9) 0.0026(10)
C2 0.0160(12) 0.0177(12) 0.0114(11) -0.0007(9) 0.0000(9) 0.0001(9)
C3 0.0165(12) 0.0217(13) 0.0126(11) -0.0009(10) -0.0002(9) 0.0035(10)
C4 0.0131(11) 0.0235(13) 0.0135(11) 0.0010(10) 0.0011(9) 0.0015(10)
C5 0.0159(11) 0.0203(12) 0.0136(11) 0.0004(10) 0.0004(9) -0.0002(10)
C6 0.0182(12) 0.0199(13) 0.0176(12) 0.0010(10) -0.0007(10) 0.0026(10)
C7 0.0178(12) 0.0199(13) 0.0191(12) -0.0009(10) -0.0031(10) -0.0011(10)
C8 0.0224(13) 0.0243(14) 0.0200(13) -0.0043(11) -0.0006(10) 0.0074(11)
C9 0.0148(12) 0.0330(15) 0.0254(13) 0.0022(12) 0.0032(10) 0.0008(11)
C10 0.0217(13) 0.0243(14) 0.0218(13) 0.0061(11) 0.0007(10) -0.0032(11)
C11 0.0227(13) 0.0159(12) 0.0132(11) -0.0009(9) -0.0017(10) -0.0019(10)
C12 0.0271(14) 0.0163(12) 0.0192(13) 0.0001(10) 0.0005(10) -0.0064(10)
C13 0.0198(13) 0.0216(13) 0.0163(12) 0.0008(10) -0.0012(10) -0.0051(10)
C14 0.0274(14) 0.0159(12) 0.0235(13) -0.0010(10) -0.0011(11) 0.0027(11)
C15 0.0243(14) 0.0296(15) 0.0315(15) 0.0058(12) 0.0036(11) -0.0061(12)
C16 0.0235(13) 0.0133(11) 0.0170(12) 0.0007(9) -0.0033(10) -0.0012(10)
C17 0.0332(14) 0.0151(12) 0.0153(12) 0.0001(10) 0.0001(10) 0.0019(11)
C18 0.0269(13) 0.0140(12) 0.0175(12) 0.0020(10) 0.0041(10) 0.0029(10)
C19 0.0242(14) 0.0267(14) 0.0223(14) -0.0005(11) -0.0077(11) -0.0029(11)
C20 0.0286(14) 0.0321(15) 0.0231(13) -0.0028(12) 0.0076(11) 0.0034(12)
C21 0.0274(14) 0.0183(13) 0.0200(13) 0.0004(10) 0.0000(10) -0.0021(11)
C22 0.0336(16) 0.0193(13) 0.0291(15) -0.0030(11) -0.0052(12) -0.0064(12)
C23 0.0197(13) 0.0273(14) 0.0264(14) 0.0013(11) -0.0051(11) -0.0068(11)
C24 0.0376(16) 0.0183(13) 0.0328(15) 0.0021(12) 0.0006(12) 0.0015(12)
C25 0.0209(14) 0.0366(17) 0.0490(19) 0.0026(14) -0.0086(13) -0.0064(12)
C26 0.0161(12) 0.0261(13) 0.0195(13) 0.0047(10) 0.0014(10) 0.0028(10)
C27 0.0150(12) 0.0326(15) 0.0231(13) 0.0095(11) 0.0084(10) 0.0087(11)
C28 0.0199(14) 0.0437(18) 0.0283(15) 0.0097(13) 0.0076(11) 0.0112(12)
C29 0.0288(16) 0.059(2) 0.0334(16) 0.0232(16) 0.0091(13) 0.0219(15)
C30 0.0388(18) 0.0414(18) 0.0429(18) 0.0240(15) 0.0244(15) 0.0260(15)
C31 0.0360(17) 0.0305(16) 0.0408(17) 0.0097(13) 0.0184(14) 0.0120(13)
C32 0.0238(14) 0.0301(15) 0.0287(15) 0.0101(12) 0.0075(11) 0.0095(12)
C33 0.053(4) 0.038(4) 0.038(4) 0.000(3) 0.003(3) -0.004(3)
Cl1 0.0145(3) 0.0211(3) 0.0223(3) 0.0013(2) -0.0020(2) 0.0037(2)
Cl2 0.0293(7) 0.0404(7) 0.2122(19) 0.000 -0.0421(9) 0.000
Cl3 0.0650(12) 0.0590(12) 0.0800(14) 0.0335(10) 0.0089(13) -0.0040(11)
N1 0.0136(10) 0.0170(10) 0.0161(10) -0.0002(8) 0.0003(8) 0.0017(8)
N2 0.0133(10) 0.0177(10) 0.0156(10) 0.0011(8) -0.0006(8) 0.0001(8)
N3 0.0122(10) 0.0151(10) 0.0186(10) -0.0007(8) -0.0012(8) 0.0001(8)
N4 0.0133(10) 0.0156(10) 0.0176(10) 0.0003(8) 0.0016(8) 0.0013(8)
N5 0.0175(10) 0.0182(10) 0.0174(10) 0.0008(8) -0.0033(8) -0.0002(8)
N6 0.0144(10) 0.0199(11) 0.0220(11) 0.0011(9) -0.0043(8) -0.0004(8)
Zr1 0.01043(11) 0.01372(11) 0.01436(11) -0.00025(9) -0.00090(8) 0.00036(9)

loop_
_atom_type_symbol
_atom_type_description
_atom_type_scat_dispersion_real
_atom_type_scat_dispersion_imag
_atom_type_scat_source
C C 0.0033 0.0016 'International Tables Vol C Tables 4.2.6.8 and 6.1.1.4'
H H 0.0000 0.0000 'International Tables Vol C Tables 4.2.6.8 and 6.1.1.4'
B B 0.0013 0.0007 'International Tables Vol C Tables 4.2.6.8 and 6.1.1.4'
N N 0.0061 0.0033 'International Tables Vol C Tables 4.2.6.8 and 6.1.1.4'
Cl Cl 0.1484 0.1585 'International Tables Vol C Tables 4.2.6.8 and 6.1.1.4'
Zr Zr -2.9673 0.5597 'International Tables Vol C Tables 4.2.6.8 and 6.1.1.4'

loop_
_geom_angle_atom_site_label_1
_geom_angle_atom_site_label_2
_geom_angle_atom_site_label_3
_geom_angle
_geom_angle_site_symmetry_1
_geom_angle_site_symmetry_3
N2 B1 N4 107.05(18) . .
N2 B1 C26 113.0(2) . .
N4 B1 C26 119.5(2) . .
C5 C1 C2 108.2(2) . .
C5 C1 C6 124.8(2) . .
C2 C1 C6 126.4(2) . .
C5 C1 Zr1 75.82(13) . .
C2 C1 Zr1 75.06(12) . .
C6 C1 Zr1 122.42(15) . .
C3 C2 C1 107.7(2) . .
C3 C2 C7 126.6(2) . .
C1 C2 C7 125.4(2) . .
C3 C2 Zr1 74.83(13) . .
C1 C2 Zr1 72.28(12) . .
C7 C2 Zr1 123.63(15) . .
C4 C3 C2 107.7(2) . .
C4 C3 C8 124.1(2) . .
C2 C3 C8 127.8(2) . .
C4 C3 Zr1 73.46(13) . .
C2 C3 Zr1 73.05(13) . .
C8 C3 Zr1 125.14(15) . .
C5 C4 C3 108.7(2) . .
C5 C4 C9 126.1(2) . .
C3 C4 C9 125.0(2) . .
C5 C4 Zr1 74.23(12) . .
C3 C4 Zr1 74.52(13) . .
C9 C4 Zr1 121.62(15) . .
C4 C5 C1 107.7(2) . .
C4 C5 C10 125.4(2) . .
C1 C5 C10 126.7(2) . .
C4 C5 Zr1 73.81(13) . .
C1 C5 Zr1 71.87(13) . .
C10 C5 Zr1 124.26(15) . .
N1 C11 C12 109.4(2) . .
N1 C11 C14 125.8(2) . .
C12 C11 C14 124.8(2) . .
C13 C12 C11 106.7(2) . .
N2 C13 C12 107.8(2) . .
N2 C13 C15 124.5(2) . .
C12 C13 C15 127.6(2) . .
N3 C16 C17 109.5(2) . .
N3 C16 C19 122.7(2) . .
C17 C16 C19 127.8(2) . .
C18 C17 C16 106.3(2) . .
N4 C18 C17 107.7(2) . .
N4 C18 C20 123.7(2) . .
C17 C18 C20 128.6(2) . .
N5 C21 C22 108.4(2) . .
N5 C21 C24 122.6(2) . .
C22 C21 C24 129.0(2) . .
C23 C22 C21 106.3(2) . .
N6 C23 C22 107.9(2) . .
N6 C23 C25 119.9(2) . .
C22 C23 C25 132.1(2) . .
C27 C26 B1 119.8(2) . .
C32 C27 C28 117.4(2) . .
C32 C27 C26 122.8(2) . .
C28 C27 C26 119.7(2) . .
C29 C28 C27 121.6(3) . .
C28 C29 C30 120.1(3) . .
C31 C30 C29 119.3(3) . .
C30 C31 C32 120.5(3) . .
C27 C32 C31 120.9(3) . .
Cl3 C33 Cl2 140.8(5) 2_755 .
C33 C33 Cl2 63.91(18) 2_755 .
Cl3 C33 Cl2 101.2(3) . .
C33 Cl2 C33 52.2(4) . 2_755
C33 Cl3 Cl3 102.5(3) 2_755 2_755
C33 Cl3 C33 65.6(5) 2_755 .
C11 N1 N2 106.39(18) . .
C11 N1 Zr1 145.05(15) . .
N2 N1 Zr1 108.56(13) . .
C13 N2 N1 109.71(18) . .
C13 N2 B1 134.3(2) . .
N1 N2 B1 114.90(17) . .
C16 N3 N4 106.89(18) . .
C16 N3 Zr1 141.52(16) . .
N4 N3 Zr1 110.72(13) . .
C18 N4 N3 109.61(19) . .
C18 N4 B1 137.0(2) . .
N3 N4 B1 112.79(17) . .
C21 N5 N6 108.41(19) . .
C21 N5 Zr1 176.13(17) . .
N6 N5 Zr1 68.20(11) . .
C23 N6 N5 108.96(19) . .
C23 N6 Zr1 174.45(17) . .
N5 N6 Zr1 75.95(12) . .
N6 Zr1 N5 35.85(7) . .
N6 Zr1 N3 82.17(7) . .
N5 Zr1 N3 74.93(6) . .
N6 Zr1 N1 152.54(7) . .
N5 Zr1 N1 142.69(7) . .
N3 Zr1 N1 74.37(6) . .
N6 Zr1 Cl1 82.09(5) . .
N5 Zr1 Cl1 116.78(5) . .
N3 Zr1 Cl1 89.58(5) . .
N1 Zr1 Cl1 83.63(5) . .
N6 Zr1 C1 106.09(7) . .
N5 Zr1 C1 86.79(7) . .
N3 Zr1 C1 135.42(7) . .
N1 Zr1 C1 100.65(7) . .
Cl1 Zr1 C1 134.57(6) . .
N6 Zr1 C2 131.87(7) . .
N5 Zr1 C2 119.42(7) . .
N3 Zr1 C2 141.00(7) . .
N1 Zr1 C2 75.29(7) . .
Cl1 Zr1 C2 110.76(6) . .
C1 Zr1 C2 32.66(7) . .
N6 Zr1 C4 84.21(7) . .
N5 Zr1 C4 96.37(7) . .
N3 Zr1 C4 165.70(7) . .
N1 Zr1 C4 117.52(7) . .
Cl1 Zr1 C4 84.24(6) . .
C1 Zr1 C4 53.41(7) . .
C2 Zr1 C4 53.20(7) . .
N6 Zr1 C5 78.74(7) . .
N5 Zr1 C5 73.56(7) . .
N3 Zr1 C5 146.65(7) . .
N1 Zr1 C5 128.65(7) . .
Cl1 Zr1 C5 114.30(6) . .
C1 Zr1 C5 32.31(7) . .
C2 Zr1 C5 53.42(7) . .
C4 Zr1 C5 31.96(7) . .
N6 Zr1 C3 115.36(8) . .
N5 Zr1 C3 125.94(7) . .
N3 Zr1 C3 159.07(7) . .
N1 Zr1 C3 85.59(7) . .
Cl1 Zr1 C3 82.12(6) . .
C1 Zr1 C3 53.60(7) . .
C2 Zr1 C3 32.13(7) . .
C4 Zr1 C3 32.02(7) . .
C5 Zr1 C3 53.10(7) . .

loop_
_geom_bond_atom_site_label_1
_geom_bond_atom_site_label_2
_geom_bond_distance
_geom_bond_site_symmetry_2
B1 N2 1.549(3) .
B1 N4 1.553(3) .
B1 C26 1.609(3) .
C1 C5 1.415(3) .
C1 C2 1.426(3) .
C1 C6 1.510(3) .
C1 Zr1 2.517(2) .
C2 C3 1.419(3) .
C2 C7 1.506(3) .
C2 Zr1 2.553(2) .
C3 C4 1.417(3) .
C3 C8 1.495(3) .
C3 Zr1 2.576(2) .
C4 C5 1.412(3) .
C4 C9 1.504(3) .
C4 Zr1 2.562(2) .
C5 C10 1.493(3) .
C5 Zr1 2.567(2) .
C11 N1 1.346(3) .
C11 C12 1.398(3) .
C11 C14 1.488(3) .
C12 C13 1.374(3) .
C13 N2 1.352(3) .
C13 C15 1.500(3) .
C16 N3 1.337(3) .
C16 C17 1.393(3) .
C16 C19 1.494(3) .
C17 C18 1.379(3) .
C18 N4 1.349(3) .
C18 C20 1.499(3) .
C21 N5 1.336(3) .
C21 C22 1.393(3) .
C21 C24 1.489(3) .
C22 C23 1.387(3) .
C23 N6 1.343(3) .
C23 C25 1.500(3) .
C26 C27 1.511(3) .
C27 C32 1.388(4) .
C27 C28 1.395(3) .
C28 C29 1.381(4) .
C29 C30 1.381(4) .
C30 C31 1.375(4) .
C31 C32 1.393(3) .
C33 Cl3 1.100(6) 2_755
C33 C33 1.651(12) 2_755
C33 Cl3 1.766(6) .
C33 Cl2 1.878(6) .
Cl1 Zr1 2.4875(7) .
Cl2 C33 1.878(6) 2_755
Cl3 C33 1.100(6) 2_755
Cl3 Cl3 1.164(4) 2_755
N1 N2 1.387(2) .
N1 Zr1 2.3920(19) .
N3 N4 1.376(2) .
N3 Zr1 2.3517(19) .
N5 N6 1.366(3) .
N5 Zr1 2.263(2) .
N6 Zr1 2.1663(19) .

loop_
_geom_torsion_atom_site_label_1
_geom_torsion_atom_site_label_2
_geom_torsion_atom_site_label_3
_geom_torsion_atom_site_label_4
_geom_torsion
_geom_torsion_site_symmetry_1
_geom_torsion_site_symmetry_4
C5 C1 C2 C3 -2.2(2) . .
C6 C1 C2 C3 -173.4(2) . .
Zr1 C1 C2 C3 67.04(15) . .
C5 C1 C2 C7 171.7(2) . .
C6 C1 C2 C7 0.4(4) . .
Zr1 C1 C2 C7 -119.1(2) . .
C5 C1 C2 Zr1 -69.23(16) . .
C6 C1 C2 Zr1 119.5(2) . .
C1 C2 C3 C4 0.5(2) . .
C7 C2 C3 C4 -173.3(2) . .
Zr1 C2 C3 C4 65.81(15) . .
C1 C2 C3 C8 173.0(2) . .
C7 C2 C3 C8 -0.8(4) . .
Zr1 C2 C3 C8 -121.7(2) . .
C1 C2 C3 Zr1 -65.34(15) . .
C7 C2 C3 Zr1 120.9(2) . .
C2 C3 C4 C5 1.4(3) . .
C8 C3 C4 C5 -171.4(2) . .
Zr1 C3 C4 C5 66.96(16) . .
C2 C3 C4 C9 176.4(2) . .
C8 C3 C4 C9 3.6(4) . .
Zr1 C3 C4 C9 -118.0(2) . .
C2 C3 C4 Zr1 -65.54(15) . .
C8 C3 C4 Zr1 121.6(2) . .
C3 C4 C5 C1 -2.8(3) . .
C9 C4 C5 C1 -177.7(2) . .
Zr1 C4 C5 C1 64.37(15) . .
C3 C4 C5 C10 172.0(2) . .
C9 C4 C5 C10 -2.9(4) . .
Zr1 C4 C5 C10 -120.8(2) . .
C3 C4 C5 Zr1 -67.16(16) . .
C9 C4 C5 Zr1 117.9(2) . .
C2 C1 C5 C4 3.1(2) . .
C6 C1 C5 C4 174.5(2) . .
Zr1 C1 C5 C4 -65.65(15) . .
C2 C1 C5 C10 -171.6(2) . .
C6 C1 C5 C10 -0.2(4) . .
Zr1 C1 C5 C10 119.7(2) . .
C2 C1 C5 Zr1 68.72(15) . .
C6 C1 C5 Zr1 -119.8(2) . .
N1 C11 C12 C13 0.9(3) . .
C14 C11 C12 C13 -178.9(2) . .
C11 C12 C13 N2 -1.5(3) . .
C11 C12 C13 C15 174.9(2) . .
N3 C16 C17 C18 0.5(3) . .
C19 C16 C17 C18 -179.0(2) . .
C16 C17 C18 N4 0.3(3) . .
C16 C17 C18 C20 -178.6(2) . .
N5 C21 C22 C23 0.2(3) . .
C24 C21 C22 C23 179.0(2) . .
C21 C22 C23 N6 -0.6(3) . .
C21 C22 C23 C25 178.1(3) . .
N2 B1 C26 C27 159.3(2) . .
N4 B1 C26 C27 -73.4(3) . .
B1 C26 C27 C32 45.3(3) . .
B1 C26 C27 C28 -137.5(2) . .
C32 C27 C28 C29 1.7(4) . .
C26 C27 C28 C29 -175.6(2) . .
C27 C28 C29 C30 -0.3(4) . .
C28 C29 C30 C31 -1.1(4) . .
C29 C30 C31 C32 1.0(4) . .
C28 C27 C32 C31 -1.8(4) . .
C26 C27 C32 C31 175.4(2) . .
C30 C31 C32 C27 0.5(4) . .
Cl3 C33 Cl2 C33 -5.4(4) 2_755 2_755
Cl3 C33 Cl2 C33 2.18(17) . 2_755
Cl3 C33 Cl3 C33 169.3(9) 2_755 2_755
Cl2 C33 Cl3 C33 -3.2(3) . 2_755
C33 C33 Cl3 Cl3 -169.3(9) 2_755 2_755
Cl2 C33 Cl3 Cl3 -172.5(6) . 2_755
C12 C11 N1 N2 0.1(2) . .
C14 C11 N1 N2 179.9(2) . .
C12 C11 N1 Zr1 179.70(19) . .
C14 C11 N1 Zr1 -0.5(4) . .
C12 C13 N2 N1 1.7(2) . .
C15 C13 N2 N1 -174.9(2) . .
C12 C13 N2 B1 168.9(2) . .
C15 C13 N2 B1 -7.7(4) . .
C11 N1 N2 C13 -1.1(2) . .
Zr1 N1 N2 C13 179.15(14) . .
C11 N1 N2 B1 -171.06(18) . .
Zr1 N1 N2 B1 9.2(2) . .
N4 B1 N2 C13 -95.6(3) . .
C26 B1 N2 C13 38.0(3) . .
N4 B1 N2 N1 71.1(2) . .
C26 B1 N2 N1 -155.24(18) . .
C17 C16 N3 N4 -1.1(2) . .
C19 C16 N3 N4 178.4(2) . .
C17 C16 N3 Zr1 -168.59(17) . .
C19 C16 N3 Zr1 11.0(4) . .
C17 C18 N4 N3 -1.0(2) . .
C20 C18 N4 N3 177.9(2) . .
C17 C18 N4 B1 -171.3(2) . .
C20 C18 N4 B1 7.6(4) . .
C16 N3 N4 C18 1.3(2) . .
Zr1 N3 N4 C18 173.02(14) . .
C16 N3 N4 B1 174.16(18) . .
Zr1 N3 N4 B1 -14.1(2) . .
N2 B1 N4 C18 102.2(3) . .
C26 B1 N4 C18 -27.9(4) . .
N2 B1 N4 N3 -67.9(2) . .
C26 B1 N4 N3 162.1(2) . .
C22 C21 N5 N6 0.3(3) . .
C24 C21 N5 N6 -178.6(2) . .
C22 C23 N6 N5 0.8(3) . .
C25 C23 N6 N5 -178.1(2) . .
C21 N5 N6 C23 -0.7(3) . .
Zr1 N5 N6 C23 177.32(19) . .
C21 N5 N6 Zr1 -178.01(17) . .
N5 N6 Zr1 N3 75.05(12) . .
N5 N6 Zr1 N1 106.38(16) . .
N5 N6 Zr1 Cl1 165.71(11) . .
N5 N6 Zr1 C1 -60.08(13) . .
N5 N6 Zr1 C2 -83.43(14) . .
N5 N6 Zr1 C4 -109.33(12) . .
N5 N6 Zr1 C5 -77.46(12) . .
N5 N6 Zr1 C3 -116.94(12) . .
N6 N5 Zr1 N3 -97.58(12) . .
N6 N5 Zr1 N1 -133.12(13) . .
N6 N5 Zr1 Cl1 -15.90(13) . .
N6 N5 Zr1 C1 123.48(12) . .
N6 N5 Zr1 C2 121.88(12) . .
N6 N5 Zr1 C4 70.85(12) . .
N6 N5 Zr1 C5 93.48(13) . .
N6 N5 Zr1 C3 84.26(13) . .
C16 N3 Zr1 N6 37.9(2) . .
N4 N3 Zr1 N6 -129.32(14) . .
C16 N3 Zr1 N5 73.7(2) . .
N4 N3 Zr1 N5 -93.44(14) . .
C16 N3 Zr1 N1 -127.7(2) . .
N4 N3 Zr1 N1 65.10(13) . .
C16 N3 Zr1 Cl1 -44.2(2) . .
N4 N3 Zr1 Cl1 148.61(13) . .
C16 N3 Zr1 C1 142.9(2) . .
N4 N3 Zr1 C1 -24.30(18) . .
C16 N3 Zr1 C2 -167.9(2) . .
N4 N3 Zr1 C2 24.96(19) . .
C16 N3 Zr1 C4 20.0(4) . .
N4 N3 Zr1 C4 -147.2(2) . .
C16 N3 Zr1 C5 93.3(3) . .
N4 N3 Zr1 C5 -73.88(18) . .
C16 N3 Zr1 C3 -110.4(3) . .
N4 N3 Zr1 C3 82.4(2) . .
C11 N1 Zr1 N6 86.8(3) . .
N2 N1 Zr1 N6 -93.67(18) . .
C11 N1 Zr1 N5 154.7(2) . .
N2 N1 Zr1 N5 -25.69(18) . .
C11 N1 Zr1 N3 119.1(3) . .
N2 N1 Zr1 N3 -61.33(13) . .
C11 N1 Zr1 Cl1 27.8(3) . .
N2 N1 Zr1 Cl1 -152.67(13) . .
C11 N1 Zr1 C1 -106.5(3) . .
N2 N1 Zr1 C1 73.10(14) . .
C11 N1 Zr1 C2 -85.7(3) . .
N2 N1 Zr1 C2 93.87(14) . .
C11 N1 Zr1 C4 -52.3(3) . .
N2 N1 Zr1 C4 127.23(13) . .
C11 N1 Zr1 C5 -88.4(3) . .
N2 N1 Zr1 C5 91.16(14) . .
C11 N1 Zr1 C3 -54.8(3) . .
N2 N1 Zr1 C3 124.78(14) . .
C5 C1 Zr1 N6 -33.24(15) . .
C2 C1 Zr1 N6 -146.85(13) . .
C6 C1 Zr1 N6 89.18(18) . .
C5 C1 Zr1 N5 -63.80(14) . .
C2 C1 Zr1 N5 -177.41(13) . .
C6 C1 Zr1 N5 58.62(18) . .
C5 C1 Zr1 N3 -128.45(13) . .
C2 C1 Zr1 N3 117.94(13) . .
C6 C1 Zr1 N3 -6.0(2) . .
C5 C1 Zr1 N1 153.07(13) . .
C2 C1 Zr1 N1 39.45(13) . .
C6 C1 Zr1 N1 -84.52(18) . .
C5 C1 Zr1 Cl1 61.53(16) . .
C2 C1 Zr1 Cl1 -52.09(15) . .
C6 C1 Zr1 Cl1 -176.06(14) . .
C5 C1 Zr1 C2 113.61(19) . .
C6 C1 Zr1 C2 -124.0(2) . .
C5 C1 Zr1 C4 36.58(13) . .
C2 C1 Zr1 C4 -77.04(14) . .
C6 C1 Zr1 C4 159.0(2) . .
C2 C1 Zr1 C5 -113.61(19) . .
C6 C1 Zr1 C5 122.4(2) . .
C5 C1 Zr1 C3 76.70(14) . .
C2 C1 Zr1 C3 -36.91(12) . .
C6 C1 Zr1 C3 -160.9(2) . .
C3 C2 Zr1 N6 -69.75(16) . .
C1 C2 Zr1 N6 44.87(16) . .
C7 C2 Zr1 N6 166.11(16) . .
C3 C2 Zr1 N5 -111.66(14) . .
C1 C2 Zr1 N5 2.97(15) . .
C7 C2 Zr1 N5 124.21(17) . .
C3 C2 Zr1 N3 145.53(13) . .
C1 C2 Zr1 N3 -99.85(15) . .
C7 C2 Zr1 N3 21.4(2) . .
C3 C2 Zr1 N1 105.59(14) . .
C1 C2 Zr1 N1 -139.79(14) . .
C7 C2 Zr1 N1 -18.55(17) . .
C3 C2 Zr1 Cl1 28.43(14) . .
C1 C2 Zr1 Cl1 143.05(11) . .
C7 C2 Zr1 Cl1 -95.71(17) . .
C3 C2 Zr1 C1 -114.62(19) . .
C7 C2 Zr1 C1 121.2(2) . .
C3 C2 Zr1 C4 -36.88(13) . .
C1 C2 Zr1 C4 77.74(14) . .
C7 C2 Zr1 C4 -161.0(2) . .
C3 C2 Zr1 C5 -77.04(14) . .
C1 C2 Zr1 C5 37.58(12) . .
C7 C2 Zr1 C5 158.8(2) . .
C1 C2 Zr1 C3 114.62(19) . .
C7 C2 Zr1 C3 -124.1(2) . .
C5 C4 Zr1 N6 77.99(14) . .
C3 C4 Zr1 N6 -166.95(14) . .
C9 C4 Zr1 N6 -45.10(18) . .
C5 C4 Zr1 N5 44.20(14) . .
C3 C4 Zr1 N5 159.26(13) . .
C9 C4 Zr1 N5 -78.89(19) . .
C5 C4 Zr1 N3 95.8(3) . .
C3 C4 Zr1 N3 -149.1(2) . .
C9 C4 Zr1 N3 -27.3(4) . .
C5 C4 Zr1 N1 -119.68(13) . .
C3 C4 Zr1 N1 -4.62(15) . .
C9 C4 Zr1 N1 117.23(18) . .
C5 C4 Zr1 Cl1 160.59(13) . .
C3 C4 Zr1 Cl1 -84.35(13) . .
C9 C4 Zr1 Cl1 37.50(18) . .
C5 C4 Zr1 C1 -36.99(13) . .
C3 C4 Zr1 C1 78.07(14) . .
C9 C4 Zr1 C1 -160.1(2) . .
C5 C4 Zr1 C2 -78.05(14) . .
C3 C4 Zr1 C2 37.01(12) . .
C9 C4 Zr1 C2 158.9(2) . .
C3 C4 Zr1 C5 115.06(19) . .
C9 C4 Zr1 C5 -123.1(2) . .
C5 C4 Zr1 C3 -115.06(19) . .
C9 C4 Zr1 C3 121.8(2) . .
C4 C5 Zr1 N6 -97.16(14) . .
C1 C5 Zr1 N6 147.52(14) . .
C10 C5 Zr1 N6 24.95(18) . .
C4 C5 Zr1 N5 -133.75(14) . .
C1 C5 Zr1 N5 110.93(14) . .
C10 C5 Zr1 N5 -11.63(17) . .
C4 C5 Zr1 N3 -153.44(13) . .
C1 C5 Zr1 N3 91.24(17) . .
C10 C5 Zr1 N3 -31.3(2) . .
C4 C5 Zr1 N1 80.57(15) . .
C1 C5 Zr1 N1 -34.75(16) . .
C10 C5 Zr1 N1 -157.32(16) . .
C4 C5 Zr1 Cl1 -21.27(14) . .
C1 C5 Zr1 Cl1 -136.59(12) . .
C10 C5 Zr1 Cl1 100.84(18) . .
C4 C5 Zr1 C1 115.3(2) . .
C10 C5 Zr1 C1 -122.6(2) . .
C4 C5 Zr1 C2 77.31(14) . .
C1 C5 Zr1 C2 -38.01(13) . .
C10 C5 Zr1 C2 -160.6(2) . .
C1 C5 Zr1 C4 -115.3(2) . .
C10 C5 Zr1 C4 122.1(2) . .
C4 C5 Zr1 C3 36.91(13) . .
C1 C5 Zr1 C3 -78.41(14) . .
C10 C5 Zr1 C3 159.0(2) . .
C4 C3 Zr1 N6 14.40(15) . .
C2 C3 Zr1 N6 129.37(13) . .
C8 C3 Zr1 N6 -106.00(19) . .
C4 C3 Zr1 N5 -25.76(16) . .
C2 C3 Zr1 N5 89.22(14) . .
C8 C3 Zr1 N5 -146.15(17) . .
C4 C3 Zr1 N3 159.22(16) . .
C2 C3 Zr1 N3 -85.8(2) . .
C8 C3 Zr1 N3 38.8(3) . .
C4 C3 Zr1 N1 175.89(13) . .
C2 C3 Zr1 N1 -69.13(13) . .
C8 C3 Zr1 N1 55.50(19) . .
C4 C3 Zr1 Cl1 91.73(13) . .
C2 C3 Zr1 Cl1 -153.30(13) . .
C8 C3 Zr1 Cl1 -28.67(18) . .
C4 C3 Zr1 C1 -77.42(14) . .
C2 C3 Zr1 C1 37.56(13) . .
C8 C3 Zr1 C1 162.2(2) . .
C4 C3 Zr1 C2 -114.98(19) . .
C8 C3 Zr1 C2 124.6(3) . .
C2 C3 Zr1 C4 114.98(19) . .
C8 C3 Zr1 C4 -120.4(2) . .
C4 C3 Zr1 C5 -36.84(12) . .
C2 C3 Zr1 C5 78.13(14) . .
C8 C3 Zr1 C5 -157.2(2) . .
